data_4126292
loop_
_publ_author_name
'Lu, Wei'
'Li, Yongxin'
'Ganguly, Rakesh'
'Kinjo, Rei'

_publ_section_title
;
 Alkene-Carbene Isomerization induced by Borane: Access to an Asymmetrical
 Diborene.
;
_journal_name_full 'Journal of the American Chemical Society'
_journal_paper_doi 10.1021/jacs.7b02251
_journal_year 2017
_chemical_formula_sum 'C22 H40 B N O Si2'
_chemical_formula_weight 401.54
_space_group_crystal_system orthorhombic
_space_group_IT_number 60
_space_group_name_Hall '-P 2n 2ab'
_space_group_name_H-M_alt 'P b c n'
_symmetry_space_group_name_Hall '-P 2n 2ab'
_symmetry_space_group_name_H-M 'P b c n'
_atom_sites_solution_hydrogens geom
_cell_angle_alpha 90
_cell_angle_beta 90
_cell_angle_gamma 90
_cell_formula_units_Z 8
_cell_length_a 35.635(3)
_cell_length_b 7.2343(5)
_cell_length_c 19.7089(15)
_cell_measurement_reflns_used 9903
_cell_measurement_temperature 153.(2)
_cell_measurement_theta_max 27.0335
_cell_measurement_theta_min 2.2861
_cell_volume 5080.8(7)
_computing_cell_refinement 'SAINT V8.37A (Bruker AXS Inc., 2015)'
_computing_data_collection 'APEX3 (Bruker AXS Inc., 2015)'
_computing_data_reduction 'SAINT V8.37A (Bruker AXS Inc., 2015)'
_computing_molecular_graphics 'XP (Bruker AXS Inc., 2015)'
_computing_publication_material 'APEX3 (Bruker AXS Inc., 2015)'
_computing_structure_refinement 'SHELXL-2014/7 (Sheldrick, 2014)'
_computing_structure_solution 'XT, VERSION 2014/5'
_diffrn_ambient_temperature 153.(2)
_diffrn_detector_area_resol_mean 8.3333
_diffrn_measured_fraction_theta_full 0.998
_diffrn_measured_fraction_theta_max 0.998
_diffrn_measurement_device_type 'CCD area detector'
_diffrn_measurement_method 'phi and omega scans'
_diffrn_radiation_monochromator graphite
_diffrn_radiation_type MoK\a
_diffrn_radiation_wavelength 0.71073
_diffrn_reflns_av_R_equivalents 0.0741
_diffrn_reflns_av_unetI/netI 0.0504
_diffrn_reflns_limit_h_max 45
_diffrn_reflns_limit_h_min -19
_diffrn_reflns_limit_k_max 9
_diffrn_reflns_limit_k_min -9
_diffrn_reflns_limit_l_max 25
_diffrn_reflns_limit_l_min -25
_diffrn_reflns_number 34759
_diffrn_reflns_theta_full 27.07
_diffrn_reflns_theta_max 27.07
_diffrn_reflns_theta_min 2.07
_diffrn_source 'fine-focus sealed tube'
_diffrn_source_type 'Bruker KappaCCD'
_exptl_absorpt_coefficient_mu 0.151
_exptl_absorpt_correction_T_max 0.96
_exptl_absorpt_correction_T_min 0.71
_exptl_absorpt_correction_type multi-scan
_exptl_absorpt_process_details
;
SADABS-2014/5 - Bruker AXS area detector scaling and absorption correction
;
_exptl_crystal_colour colourless
_exptl_crystal_density_diffrn 1.050
_exptl_crystal_density_method 'not measured'
_exptl_crystal_description block
_exptl_crystal_F_000 1760
_exptl_crystal_size_max 0.420
_exptl_crystal_size_mid 0.320
_exptl_crystal_size_min 0.300
_refine_diff_density_max 0.349
_refine_diff_density_min -0.280
_refine_ls_extinction_method none
_refine_ls_goodness_of_fit_ref 1.055
_refine_ls_hydrogen_treatment constr
_refine_ls_matrix_type full
_refine_ls_number_parameters 368
_refine_ls_number_reflns 5582
_refine_ls_number_restraints 576
_refine_ls_restrained_S_all 1.028
_refine_ls_R_factor_all 0.0733
_refine_ls_R_factor_gt 0.0510
_refine_ls_shift/su_max 0.002
_refine_ls_shift/su_mean 0.000
_refine_ls_structure_factor_coef Fsqd
_refine_ls_weighting_details 'w=1/[\s^2^(Fo^2^)+(0.0328P)^2^+3.7825P] where P=(Fo^2^+2Fc^2^)/3'
_refine_ls_weighting_scheme calc
_refine_ls_wR_factor_gt 0.1063
_refine_ls_wR_factor_ref 0.1159
_reflns_number_gt 4233
_reflns_number_total 5582
_reflns_threshold_expression 'I > 2\s(I)'
_cod_data_source_file ja7b02251_si_002.cif
_cod_data_source_block rei475
_cod_depositor_comments
;
The following automatic conversions were performed:

'_exptl_absorpt_correction_type' value 'Multi-Scan' changed to
'multi-scan' according to
/home/data/users/saulius/crontab/automatic-downloads/rss-feeds/ACS/lib/dictionaries/cif_core.dic
dictionary named 'cif_core.dic' version 2.4.2 from 2011-04-26.

Automatic conversion script
Id: cif_fix_values 4973 2017-02-22 13:04:09Z antanas 
;
_cod_original_cell_volume 5080.8(6)
_cod_database_code 4126292

loop_
_space_group_symop_operation_xyz
'x, y, z'
'-x+1/2, -y+1/2, z+1/2'
'-x, y, -z+1/2'
'x+1/2, -y+1/2, -z'
'-x, -y, -z'
'x-1/2, y-1/2, -z-1/2'
'x, -y, z-1/2'
'-x-1/2, y-1/2, z'

loop_
_atom_site_type_symbol
_atom_site_label
_atom_site_fract_x
_atom_site_fract_y
_atom_site_fract_z
_atom_site_U_iso_or_equiv
_atom_site_adp_type
_atom_site_calc_flag
_atom_site_refinement_flags_adp
_atom_site_refinement_flags_occupancy
_atom_site_refinement_flags_posn
_atom_site_occupancy
_atom_site_disorder_assembly
_atom_site_disorder_group
B B1 0.62857(6) 0.5944(3) 0.44045(11) 0.0192(4) Uani d . . . 1.0 . .
C C1 0.6163(3) 0.841(2) 0.3427(5) 0.0200(15) Uani d U P D 0.553(13) A 1
C C2 0.5783(2) 0.8720(15) 0.3299(4) 0.0262(15) Uani d U P D 0.553(13) A 1
C C3 0.5480(2) 0.8442(12) 0.3827(4) 0.0367(15) Uani d U P D 0.553(13) A 1
H H3 0.5608 0.8289 0.4276 0.044 Uiso calc U P R 0.553(13) A 1
C C4 0.5221(3) 1.0118(15) 0.3881(6) 0.058(2) Uani d U P D 0.553(13) A 1
H H4A 0.5371 1.1233 0.3958 0.088 Uiso calc U P R 0.553(13) A 1
H H4B 0.5047 0.9944 0.4261 0.088 Uiso calc U P R 0.553(13) A 1
H H4C 0.5078 1.0253 0.3459 0.088 Uiso calc U P R 0.553(13) A 1
C C5 0.5256(2) 0.6680(10) 0.3690(5) 0.061(2) Uani d U P D 0.553(13) A 1
H H5A 0.5138 0.6761 0.3242 0.091 Uiso calc U P R 0.553(13) A 1
H H5B 0.5062 0.6537 0.4038 0.091 Uiso calc U P R 0.553(13) A 1
H H5C 0.5425 0.5611 0.3703 0.091 Uiso calc U P R 0.553(13) A 1
C C6 0.5680(3) 0.9382(16) 0.2665(5) 0.0301(17) Uani d U P D 0.553(13) A 1
H H6 0.5422 0.9602 0.2571 0.036 Uiso calc U P R 0.553(13) A 1
C C7 0.5940(3) 0.972(3) 0.2172(7) 0.0287(18) Uani d U P D 0.553(13) A 1
H H7 0.5863 1.0096 0.1731 0.034 Uiso calc U P R 0.553(13) A 1
C C8 0.6316(3) 0.952(3) 0.2320(7) 0.0277(17) Uani d U P D 0.553(13) A 1
H H8 0.6497 0.9853 0.1986 0.033 Uiso calc U P R 0.553(13) A 1
C C9 0.6439(3) 0.885(3) 0.2943(7) 0.0244(14) Uani d U P D 0.553(13) A 1
C C10 0.6851(2) 0.8820(13) 0.3157(5) 0.0315(16) Uani d U P D 0.553(13) A 1
H H10 0.6876 0.7985 0.3559 0.038 Uiso calc U P R 0.553(13) A 1
C C11 0.7098(3) 0.8055(12) 0.2583(6) 0.053(2) Uani d U P D 0.553(13) A 1
H H11A 0.6987 0.691 0.2408 0.08 Uiso calc U P R 0.553(13) A 1
H H11B 0.735 0.78 0.2759 0.08 Uiso calc U P R 0.553(13) A 1
H H11C 0.7114 0.8967 0.2217 0.08 Uiso calc U P R 0.553(13) A 1
C C12 0.6989(3) 1.0753(14) 0.3361(5) 0.0488(19) Uani d U P D 0.553(13) A 1
H H12A 0.6983 1.1571 0.2965 0.073 Uiso calc U P R 0.553(13) A 1
H H12B 0.7247 1.0669 0.3533 0.073 Uiso calc U P R 0.553(13) A 1
H H12C 0.6826 1.1254 0.3716 0.073 Uiso calc U P R 0.553(13) A 1
C C1A 0.6147(3) 0.826(3) 0.3408(6) 0.0212(17) Uani d U P D 0.447(13) A 2
C C2A 0.5770(3) 0.8413(19) 0.3208(6) 0.0268(17) Uani d U P D 0.447(13) A 2
C C3A 0.5459(2) 0.7833(14) 0.3696(5) 0.0337(17) Uani d U P D 0.447(13) A 2
H H3A 0.5579 0.7155 0.408 0.04 Uiso calc U P R 0.447(13) A 2
C C4A 0.5261(4) 0.9522(16) 0.3992(7) 0.053(3) Uani d U P D 0.447(13) A 2
H H4A1 0.5082 0.9124 0.434 0.079 Uiso calc U P R 0.447(13) A 2
H H4A2 0.5127 1.0176 0.363 0.079 Uiso calc U P R 0.447(13) A 2
H H4A3 0.5447 1.035 0.4196 0.079 Uiso calc U P R 0.447(13) A 2
C C5A 0.5177(3) 0.6513(13) 0.3362(6) 0.056(2) Uani d U P D 0.447(13) A 2
H H5A1 0.5038 0.7173 0.3009 0.084 Uiso calc U P R 0.447(13) A 2
H H5A2 0.5002 0.6053 0.3706 0.084 Uiso calc U P R 0.447(13) A 2
H H5A3 0.5312 0.5471 0.3159 0.084 Uiso calc U P R 0.447(13) A 2
C C6A 0.5696(4) 0.9055(19) 0.2553(5) 0.0267(18) Uani d U P D 0.447(13) A 2
H H6A 0.5443 0.9144 0.2403 0.032 Uiso calc U P R 0.447(13) A 2
C C7A 0.5984(4) 0.957(3) 0.2120(8) 0.0269(19) Uani d U P D 0.447(13) A 2
H H7A 0.5928 1.0077 0.1688 0.032 Uiso calc U P R 0.447(13) A 2
C C8A 0.6348(4) 0.933(4) 0.2316(9) 0.0271(19) Uani d U P D 0.447(13) A 2
H H8A 0.6544 0.9618 0.2007 0.032 Uiso calc U P R 0.447(13) A 2
C C9A 0.6437(3) 0.869(4) 0.2961(9) 0.0253(17) Uani d U P D 0.447(13) A 2
C C10A 0.6849(3) 0.8303(16) 0.3100(7) 0.0320(19) Uani d U P D 0.447(13) A 2
H H10A 0.6858 0.7475 0.3506 0.038 Uiso calc U P R 0.447(13) A 2
C C11A 0.7058(4) 0.733(2) 0.2539(7) 0.061(3) Uani d U P D 0.447(13) A 2
H H11D 0.6941 0.6128 0.2449 0.091 Uiso calc U P R 0.447(13) A 2
H H11E 0.732 0.7138 0.2676 0.091 Uiso calc U P R 0.447(13) A 2
H H11F 0.7051 0.8083 0.2126 0.091 Uiso calc U P R 0.447(13) A 2
C C12A 0.7042(4) 1.0102(16) 0.3300(8) 0.058(3) Uani d U P D 0.447(13) A 2
H H12D 0.7037 1.0961 0.2916 0.087 Uiso calc U P R 0.447(13) A 2
H H12E 0.7302 0.9847 0.3428 0.087 Uiso calc U P R 0.447(13) A 2
H H12F 0.6909 1.0656 0.3686 0.087 Uiso calc U P R 0.447(13) A 2
C C13 0.63114(5) 0.9084(3) 0.46014(10) 0.0247(4) Uani d . . . 1.0 . .
H H13 0.6304 1.0377 0.4518 0.03 Uiso calc U . R 1.0 . .
C C14 0.63734(5) 0.8350(3) 0.52074(10) 0.0240(4) Uani d . . . 1.0 . .
H H14 0.6418 0.9051 0.5607 0.029 Uiso calc U . R 1.0 . .
C C15 0.63636(5) 0.6260(2) 0.51864(10) 0.0202(4) Uani d . . . 1.0 . .
C C16 0.68487(6) 0.2849(3) 0.55970(12) 0.0324(5) Uani d . . . 1.0 . .
H H16A 0.7103 0.2457 0.5718 0.049 Uiso calc U . R 1.0 . .
H H16B 0.6767 0.218 0.5191 0.049 Uiso calc U . R 1.0 . .
H H16C 0.6678 0.2577 0.5973 0.049 Uiso calc U . R 1.0 . .
C C17 0.70308(6) 0.6646(3) 0.61813(12) 0.0396(6) Uani d . . . 1.0 . .
H H17A 0.7077 0.7941 0.6061 0.059 Uiso calc U . R 1.0 . .
H H17B 0.7266 0.6075 0.6331 0.059 Uiso calc U . R 1.0 . .
H H17C 0.6846 0.6587 0.6549 0.059 Uiso calc U . R 1.0 . .
C C18 0.71804(6) 0.5814(3) 0.47089(12) 0.0384(6) Uani d . . . 1.0 . .
H H18A 0.7175 0.7128 0.4588 0.058 Uiso calc U . R 1.0 . .
H H18B 0.7107 0.5073 0.4315 0.058 Uiso calc U . R 1.0 . .
H H18C 0.7435 0.547 0.4849 0.058 Uiso calc U . R 1.0 . .
C C19 0.60849(6) 0.5365(3) 0.66520(10) 0.0328(5) Uani d . . . 1.0 . .
H H19A 0.5866 0.497 0.6917 0.049 Uiso calc U . R 1.0 . .
H H19B 0.6158 0.6615 0.679 0.049 Uiso calc U . R 1.0 . .
H H19C 0.6294 0.4511 0.6732 0.049 Uiso calc U . R 1.0 . .
C C20 0.58213(6) 0.2973(3) 0.54837(11) 0.0317(5) Uani d . . . 1.0 . .
H H20A 0.6038 0.2147 0.5518 0.048 Uiso calc U . R 1.0 . .
H H20B 0.5729 0.2977 0.5016 0.048 Uiso calc U . R 1.0 . .
H H20C 0.5622 0.254 0.5788 0.048 Uiso calc U . R 1.0 . .
C C21 0.55425(6) 0.6895(3) 0.56227(12) 0.0379(6) Uani d . . . 1.0 . .
H H21A 0.5373 0.673 0.601 0.057 Uiso calc U . R 1.0 . .
H H21B 0.5411 0.6566 0.5203 0.057 Uiso calc U . R 1.0 . .
H H21C 0.5623 0.8188 0.56 0.057 Uiso calc U . R 1.0 . .
C C22 0.62110(7) 0.3971(3) 0.33988(11) 0.0402(6) Uani d . . . 1.0 . .
H H22A 0.5985 0.4624 0.325 0.06 Uiso calc U . R 1.0 . .
H H22B 0.6184 0.2648 0.3303 0.06 Uiso calc U . R 1.0 . .
H H22C 0.6429 0.4458 0.3155 0.06 Uiso calc U . R 1.0 . .
N N1 0.62567(4) 0.7730(2) 0.40914(8) 0.0211(3) Uani d U . D 1.0 . .
O O1 0.62617(4) 0.42363(17) 0.41127(7) 0.0256(3) Uani d . . . 1.0 . .
Si Si1 0.68461(2) 0.53779(8) 0.54230(3) 0.02382(14) Uani d . . . 1.0 . .
Si Si2 0.59632(2) 0.53644(7) 0.57296(3) 0.02264(14) Uani d . . . 1.0 . .

loop_
_atom_site_aniso_label
_atom_site_aniso_U_11
_atom_site_aniso_U_22
_atom_site_aniso_U_33
_atom_site_aniso_U_12
_atom_site_aniso_U_13
_atom_site_aniso_U_23
B1 0.0170(9) 0.0226(10) 0.0180(11) 0.0015(8) 0.0013(8) -0.0010(8)
C1 0.025(2) 0.017(3) 0.019(2) -0.0017(19) -0.0042(17) -0.002(2)
C2 0.0265(19) 0.029(3) 0.023(2) 0.0007(18) -0.0071(17) -0.002(2)
C3 0.024(2) 0.051(4) 0.035(3) 0.004(2) -0.0002(19) -0.001(3)
C4 0.044(3) 0.071(5) 0.060(5) 0.023(4) 0.006(3) -0.004(4)
C5 0.047(4) 0.067(4) 0.068(5) -0.016(3) 0.015(4) 0.000(4)
C6 0.033(2) 0.031(4) 0.026(3) 0.008(2) -0.007(2) -0.007(2)
C7 0.040(3) 0.024(4) 0.023(3) 0.006(3) -0.010(2) 0.001(3)
C8 0.039(3) 0.024(4) 0.020(2) 0.004(2) 0.003(2) 0.006(2)
C9 0.027(2) 0.022(3) 0.024(2) 0.0002(19) 0.0011(17) 0.003(2)
C10 0.026(2) 0.037(4) 0.031(3) 0.002(2) 0.0023(18) 0.014(3)
C11 0.036(3) 0.055(5) 0.069(4) 0.014(3) 0.011(3) -0.001(4)
C12 0.027(3) 0.059(5) 0.060(4) -0.008(3) -0.006(2) -0.006(4)
C1A 0.029(3) 0.016(4) 0.019(3) 0.000(2) -0.003(2) 0.002(2)
C2A 0.027(2) 0.028(4) 0.026(3) 0.000(2) -0.005(2) -0.001(3)
C3A 0.025(2) 0.041(4) 0.035(3) 0.000(3) -0.003(2) 0.001(3)
C4A 0.052(5) 0.054(5) 0.052(5) 0.002(4) 0.008(4) -0.003(4)
C5A 0.042(4) 0.069(4) 0.057(5) -0.022(3) 0.004(4) -0.004(4)
C6A 0.032(3) 0.024(4) 0.024(3) 0.005(3) -0.012(2) -0.004(3)
C7A 0.041(3) 0.021(4) 0.019(3) 0.004(3) -0.004(2) -0.002(3)
C8A 0.035(3) 0.025(4) 0.022(3) 0.003(3) 0.003(2) 0.003(3)
C9A 0.031(2) 0.023(4) 0.022(3) -0.001(2) -0.003(2) 0.003(2)
C10A 0.029(2) 0.036(4) 0.031(3) -0.003(3) -0.003(2) 0.005(3)
C11A 0.033(4) 0.086(7) 0.063(4) 0.011(5) -0.002(3) -0.021(6)
C12A 0.042(5) 0.052(6) 0.080(6) -0.006(4) -0.015(4) -0.008(5)
C13 0.0307(10) 0.0181(9) 0.0252(11) 0.0003(8) 0.0018(8) -0.0011(8)
C14 0.0316(10) 0.0189(9) 0.0215(11) -0.0024(8) -0.0015(8) -0.0041(8)
C15 0.0239(9) 0.0184(9) 0.0182(10) 0.0002(7) -0.0017(7) -0.0009(8)
C16 0.0300(11) 0.0281(11) 0.0392(13) 0.0053(9) -0.0051(9) 0.0009(10)
C17 0.0395(13) 0.0446(14) 0.0348(13) -0.0110(11) -0.0124(10) -0.0034(11)
C18 0.0255(11) 0.0518(15) 0.0380(14) -0.0011(10) 0.0001(9) 0.0070(11)
C19 0.0474(13) 0.0298(11) 0.0212(11) -0.0004(10) 0.0065(9) -0.0011(9)
C20 0.0329(11) 0.0287(11) 0.0334(12) -0.0073(9) 0.0043(9) -0.0021(9)
C21 0.0325(11) 0.0401(13) 0.0410(14) 0.0094(10) 0.0094(10) 0.0051(11)
C22 0.0681(16) 0.0288(11) 0.0237(12) 0.0049(11) -0.0076(11) -0.0086(10)
N1 0.0247(8) 0.0214(8) 0.0172(8) 0.0014(6) -0.0008(6) -0.0004(6)
O1 0.0373(8) 0.0206(7) 0.0190(7) 0.0017(6) -0.0030(6) -0.0042(5)
Si1 0.0228(3) 0.0258(3) 0.0228(3) -0.0023(2) -0.0041(2) 0.0010(2)
Si2 0.0268(3) 0.0206(3) 0.0205(3) 0.0013(2) 0.0038(2) -0.0005(2)

loop_
_atom_type_symbol
_atom_type_description
_atom_type_scat_dispersion_real
_atom_type_scat_dispersion_imag
_atom_type_scat_source
C C 0.0033 0.0016 'International Tables Vol C Tables 4.2.6.8 and 6.1.1.4'
H H 0.0000 0.0000 'International Tables Vol C Tables 4.2.6.8 and 6.1.1.4'
B B 0.0013 0.0007 'International Tables Vol C Tables 4.2.6.8 and 6.1.1.4'
N N 0.0061 0.0033 'International Tables Vol C Tables 4.2.6.8 and 6.1.1.4'
O O 0.0106 0.0060 'International Tables Vol C Tables 4.2.6.8 and 6.1.1.4'
Si Si 0.0817 0.0704 'International Tables Vol C Tables 4.2.6.8 and 6.1.1.4'

loop_
_geom_angle_atom_site_label_1
_geom_angle_atom_site_label_2
_geom_angle_atom_site_label_3
_geom_angle
O1 B1 N1 128.96(18)
O1 B1 C15 123.49(17)
N1 B1 C15 107.53(16)
C2 C1 C9 121.4(7)
C2 C1 N1 116.3(7)
C9 C1 N1 122.2(8)
C6 C2 C1 118.2(7)
C6 C2 C3 118.6(7)
C1 C2 C3 123.1(7)
C2 C3 C5 111.2(6)
C2 C3 C4 111.9(6)
C5 C3 C4 111.0(7)
C7 C6 C2 121.5(8)
C6 C7 C8 119.4(9)
C7 C8 C9 121.9(10)
C8 C9 C1 117.3(8)
C8 C9 C10 123.4(8)
C1 C9 C10 118.8(9)
C9 C10 C11 110.7(8)
C9 C10 C12 111.5(8)
C11 C10 C12 109.8(6)
C9A C1A C2A 120.9(9)
C9A C1A N1 116.3(10)
C2A C1A N1 122.7(9)
C6A C2A C1A 117.8(8)
C6A C2A C3A 122.4(9)
C1A C2A C3A 119.7(9)
C2A C3A C4A 110.9(8)
C2A C3A C5A 112.2(7)
C4A C3A C5A 111.1(8)
C7A C6A C2A 121.2(10)
C8A C7A C6A 119.8(11)
C7A C8A C9A 121.2(12)
C8A C9A C1A 118.9(10)
C8A C9A C10A 116.6(10)
C1A C9A C10A 124.2(11)
C11A C10A C9A 115.6(10)
C11A C10A C12A 111.5(8)
C9A C10A C12A 108.9(10)
C14 C13 N1 112.66(17)
C13 C14 C15 111.83(17)
C14 C15 B1 100.07(15)
C14 C15 Si1 108.03(13)
B1 C15 Si1 110.53(13)
C14 C15 Si2 110.06(13)
B1 C15 Si2 111.60(13)
Si1 C15 Si2 115.40(10)
C13 N1 B1 107.89(15)
C13 N1 C1 116.1(7)
B1 N1 C1 135.8(7)
C13 N1 C1A 120.8(9)
B1 N1 C1A 130.9(9)
B1 O1 C22 122.91(16)
C16 Si1 C18 107.54(11)
C16 Si1 C17 109.43(11)
C18 Si1 C17 107.09(11)
C16 Si1 C15 112.42(9)
C18 Si1 C15 109.65(9)
C17 Si1 C15 110.53(10)
C20 Si2 C19 108.41(10)
C20 Si2 C21 107.54(11)
C19 Si2 C21 107.13(10)
C20 Si2 C15 111.94(9)
C19 Si2 C15 111.97(9)
C21 Si2 C15 109.64(9)

loop_
_geom_bond_atom_site_label_1
_geom_bond_atom_site_label_2
_geom_bond_distance
B1 O1 1.366(2)
B1 N1 1.436(3)
B1 C15 1.582(3)
C1 C2 1.398(8)
C1 C9 1.404(8)
C1 N1 1.440(8)
C2 C6 1.387(8)
C2 C3 1.512(7)
C3 C5 1.528(7)
C3 C4 1.528(8)
C6 C7 1.366(8)
C7 C8 1.378(8)
C8 C9 1.392(8)
C9 C10 1.529(8)
C10 C11 1.536(8)
C10 C12 1.536(7)
C1A C9A 1.395(10)
C1A C2A 1.404(10)
C1A N1 1.454(10)
C2A C6A 1.396(9)
C2A C3A 1.527(9)
C3A C4A 1.527(9)
C3A C5A 1.532(8)
C6A C7A 1.385(10)
C7A C8A 1.365(10)
C8A C9A 1.390(11)
C9A C10A 1.518(10)
C10A C11A 1.510(10)
C10A C12A 1.525(9)
C13 C14 1.325(3)
C13 N1 1.417(2)
C14 C15 1.513(3)
C15 Si1 1.8923(19)
C15 Si2 1.8981(19)
C16 Si1 1.862(2)
C17 Si1 1.873(2)
C18 Si1 1.871(2)
C19 Si2 1.869(2)
C20 Si2 1.866(2)
C21 Si2 1.875(2)
C22 O1 1.431(2)
